data_7250156
loop_
_publ_author_name
'Winson, Cinu'
'Kandasamy, Saravanan'
'Divya, Indira S.'
'Wozniak, Krzysztof'
'Varughese, Sunil'

_publ_section_title
;
 Polymorphs and stoichiometric variants of crown ether-based molecular
 complexes: exploring the landscape of conformational flexibility and
 supramolecular interactions
;
_journal_issue 17
_journal_name_full CrystEngComm
_journal_page_first 2698
_journal_page_last 2710
_journal_paper_doi 10.1039/D5CE00025D
_journal_volume 27
_journal_year 2025
_chemical_formula_moiety 'C2 H4 N2 S2, C20 H36 O6'
_chemical_formula_sum 'C22 H40 N2 O6 S2'
_chemical_formula_weight 492.705
_space_group_crystal_system triclinic
_space_group_IT_number 2
_space_group_name_Hall '-P 1'
_space_group_name_H-M_alt 'P -1'
_symmetry_Int_Tables_number 2
_audit_creation_date 2024-03-09
_audit_creation_method
;
Olex2 1.5
(compiled 2023.08.24 svn.re1ec1418 for OlexSys, GUI svn.r6817)
;
_audit_update_record
;
2024-12-23 deposited with the CCDC.	2025-03-20 downloaded from the CCDC.
;
_cell_angle_alpha 91.7000(19)
_cell_angle_beta 105.5010(19)
_cell_angle_gamma 101.171(2)
_cell_formula_units_Z 3
_cell_length_a 10.1460(2)
_cell_length_b 14.1440(4)
_cell_length_c 14.5050(3)
_cell_measurement_reflns_used 16103
_cell_measurement_temperature 100.01(10)
_cell_measurement_theta_max 77.3830
_cell_measurement_theta_min 3.2020
_cell_volume 1960.51(8)
_computing_cell_refinement 'CrysAlisPro 1.171.42.57a (Rigaku OD, 2022)'
_computing_data_collection 'CrysAlisPro 1.171.42.57a (Rigaku OD, 2022)'
_computing_data_reduction 'CrysAlisPro 1.171.42.57a (Rigaku OD, 2022)'
_computing_molecular_graphics 'Olex2 1.5 (Dolomanov et al., 2009)'
_computing_publication_material 'Olex2 1.5 (Dolomanov et al., 2009)'
_computing_structure_refinement 'olex2.refine 1.5 (Bourhis et al., 2015)'
_computing_structure_solution 'SHELXT 2018/2 (Sheldrick, 2018)'
_diffrn_ambient_environment N~2~
_diffrn_ambient_temperature 100.01(10)
_diffrn_detector 'Hybrid Pixel Array Detector'
_diffrn_detector_area_resol_mean 10.0000
_diffrn_detector_type HyPix
_diffrn_measured_fraction_theta_full 0.9996
_diffrn_measured_fraction_theta_max 0.9855
_diffrn_measurement_details
;
List of Runs (angles in degrees, time in seconds):

  # Type    Start    End  Width  t~exp~   \w     \q     \k     \f   Frames
#--------------------------------------------------------------------------
  1  \w    -74.00 -42.00   0.50    0.05    --    0.00 140.00  -7.00   64
  2  \w    -70.00 -19.00   0.50    0.05    --    0.00 130.00 178.00  102
  3  \w    -50.00 -10.00   0.50    0.05    --    0.00 -77.00 -60.00   80
  4  \w     15.00  42.00   0.50    0.05    --    0.00  57.00 -60.00   54
  5  \w    -93.00 -42.00   0.50    0.05    --    0.00-178.00   0.00  102
  6  \w    -34.00  -9.00   0.50    0.05    --    0.00 -77.00-120.00   50
  7  \w    -85.00 -58.00   0.50    0.05    --    0.00 -77.00 -60.00   54
  8  \w    -86.00 -55.00   0.50    0.05    --    0.00 -77.00  60.00   62
  9  \w     54.00  80.00   0.50    0.05    --    0.00  57.00 -60.00   52
 10  \w    -52.00  -8.00   0.50    0.05    --    0.00 -77.00  60.00   88
 11  \w    -74.00 -38.00   0.50    0.05    --    0.00 -77.00-120.00   72
 12  \w    -35.00  -2.00   0.50    0.05    --    0.00  57.00 -60.00   66
 13  \w    -33.00   4.00   0.50    0.05    --   18.00 103.00  42.89   74
 14  \w    -49.00 -24.00   0.50    0.05    --   30.00 146.00  40.30   50
 15  \w     -1.00  24.00   0.50    0.08    --   50.00  95.00-107.50   50
 16  \w      2.00  27.00   0.50    0.08    --   54.00  96.00 107.67   50
 17  \w      8.00  34.00   0.50    0.08    --   58.00  93.00  18.19   52
 18  \w      8.00  34.00   0.50    0.08    --   58.00  93.00 -69.03   52
 19  \w     15.00  40.00   0.50    0.08    --   62.00  89.00 154.19   50
 20  \w     14.00  41.00   0.50    0.08    --   62.00  91.00 109.17   54
 21  \w     17.00  42.00   0.50    0.08    --   66.00  90.00 -86.96   50
 22  \w     17.00  42.00   0.50    0.08    --   66.00  90.00-112.05   50
 23  \w     17.00  42.00   0.50    0.08    --   66.00  90.00 -12.21   50
 24  \w     16.00  41.00   0.50    0.08    --   66.00  92.00  94.70   50
 25  \w     16.00  42.00   0.50    0.08    --   66.00  92.00-172.49   52
 26  \w     17.00  42.00   0.50    0.08    --   66.00  90.00  36.14   50
 27  \w     29.00 103.00   0.50    0.08    --   66.57 -77.00  90.00  148
 28  \w     -8.00 102.00   0.50    0.08    --   66.57 -61.00-180.00  220
 29  \w     52.00  79.00   0.50    0.08    --   66.57 -94.00   0.00   54
 30  \w    -22.00 135.00   0.50    0.08    --   66.57 -30.00 -30.00  314
 31  \w     -2.00  81.00   0.50    0.08    --   66.57 -61.00-120.00  166
 32  \w     53.00  98.00   0.50    0.08    --   66.57 -94.00 120.00   90
 33  \w     36.00 109.00   0.50    0.08    --   66.57 -77.00 -30.00  146
 34  \w     70.00 106.00   0.50    0.08    --   70.00  75.00 176.54   72
 35  \w     41.00 109.00   0.50    0.08    --   70.00  76.00   5.86  136
 36  \w     29.00  63.00   0.50    0.08    --   70.00  75.00 176.54   68
 37  \w     80.00 108.00   0.50    0.08    --   74.00  77.00  50.56   56
 38  \w     31.00  57.00   0.50    0.08    --   74.00  77.00  50.56   52
 39  \w     75.00 101.00   0.50    0.08    --   74.00  75.00 -30.27   52
 40  \w     36.00  63.00   0.50    0.08    --   74.00  75.00 -30.27   54
 41  \w     35.00  61.00   0.50    0.08    --   78.00  77.00 -92.80   52
 42  \w     36.00  62.00   0.50    0.08    --   78.00  77.00 123.64   52
 43  \w     76.00 109.00   0.50    0.08    --   78.00  77.00  79.76   66
 44  \w     35.00  66.00   0.50    0.08    --   78.00  77.00  79.76   62
 45  \w     84.00 109.00   0.50    0.08    --   78.00  77.00 -92.80   50
 46  \w     68.00 109.00   0.50    0.08    --   78.00  77.00 123.64   82
 47  \w     36.00  62.00   0.50    0.08    --   78.00  75.00 -62.83   52
 48  \w     40.00  66.00   0.50    0.08    --   82.00  75.00 138.57   52
 49  \w     84.00 109.00   0.50    0.08    --   82.00  76.00 -17.81   50
 50  \w     41.00  67.00   0.50    0.08    --   82.00  76.00 -17.81   52
 51  \w     83.00 109.00   0.50    0.08    --   82.00  75.00 138.57   52
 52  \w     40.00  70.00   0.50    0.08    --   82.00  76.00-117.42   60
 53  \w     44.00  70.00   0.50    0.08    --   86.00  77.00 159.68   52
 54  \w     45.00  71.00   0.50    0.08    --   86.00  74.00  22.03   52
 55  \w     69.00  95.00   0.50    0.08    --   86.00  77.00-148.18   52
 56  \w     43.00  68.00   0.50    0.08    --   86.00  77.00-148.18   50
 57  \w     84.00 109.00   0.50    0.08    --   86.00  77.00 -85.61   50
 58  \w     43.00  69.00   0.50    0.08    --   86.00  77.00 -85.61   52
 59  \w     49.00  75.00   0.50    0.08    --   90.00  76.00 172.82   52
 60  \w     80.00 109.00   0.50    0.08    --   90.00  77.00  63.86   58
 61  \w     47.00  72.00   0.50    0.08    --   90.00  77.00  63.86   50
 62  \w     48.00  75.00   0.50    0.08    --   90.00  76.00 -61.74   54
 63  \w     62.00  88.00   0.50    0.08    --   94.00  66.00-162.42   52
 64  \w    120.00 146.00   0.50    0.08    --   94.00  72.00  68.60   52
 65  \w     53.00  79.00   0.50    0.08    --   94.00  72.00  68.60   52
 66  \w     53.00  89.00   0.50    0.08    --   94.00  73.00-114.11   72
 67  \w    121.00 169.00   0.50    0.08    --   94.00  66.00-162.42   96
 68  \w     89.00 135.00   0.50    0.08    --   94.00  70.00 111.52   92
 69  \w     55.00  81.00   0.50    0.08    --   94.00  70.00 111.52   52
 70  \w     51.00  77.00   0.50    0.08    --   94.00  77.00  84.67   52
 71  \w     52.00  78.00   0.50    0.08    --   94.00  76.00 -12.05   52
 72  \w    138.00 175.00   0.50    0.08    --   94.00  70.00 111.52   74
 73  \w     56.00  81.00   0.50    0.08    --   98.00  75.00 149.12   50
 74  \w     56.00  81.00   0.50    0.08    --   98.00  77.00 -31.01   50
 75  \w     56.00  92.00   0.50    0.08    --   98.00  76.00 116.07   72
 76  \w     55.00 109.00   0.50    0.08    --   98.00  77.00  21.32  108
 77  \w    107.00 167.00   0.50    0.08    --   98.00  68.00 -79.05  120
 78  \w     61.00  87.00   0.50    0.08    --   98.00  68.00 -79.05   52
 79  \w     66.00 108.00   0.50    0.08    --  102.00  63.00-148.64   84
 80  \w     60.00  85.00   0.50    0.08    --  102.00  76.00 -72.22   50
 81  \w     64.00  89.00   0.50    0.08    --  106.00  75.00 154.93   50
 82  \w     64.00  89.00   0.50    0.08    --  106.00  76.00 -35.45   50
 83  \w    153.00 178.00   0.50    0.08    --  110.00  73.00-111.86   50
 84  \w     69.00  98.00   0.50    0.08    --  110.00  73.00-111.86   58
 85  \w    139.00 176.00   0.50    0.08    --  110.00  69.00 -20.70   74
 86  \w     73.00  99.00   0.50    0.08    --  110.00  69.00 -20.70   52
 87  \w     68.00 109.00   0.50    0.08    --  110.00  76.00  87.21   82
 88  \w    153.00 178.00   0.50    0.08    --  114.00  72.00 137.65   50
 89  \w     73.00 113.00   0.50    0.08    --  114.00  72.00 137.65   80
 90  \w    133.00 176.00   0.50    0.08    --  114.00  64.00 -57.58   86
 91  \w     79.00 118.00   0.50    0.08    --  114.00  64.00 -57.58   78
 92  \w    146.00 178.00   0.50    0.08    --  114.00  73.00   1.82   64
 93  \w    109.00 139.00   0.50    0.08    --  114.00  73.00   1.82   60
 94  \w     74.00 104.00   0.50    0.08    --  114.00  73.00   1.82   60
 95  \w    129.00 155.00   0.50    0.08    --  114.00  72.00-147.62   52
 96  \w     73.00 107.00   0.50    0.08    --  114.00  72.00-147.62   68
 97  \w    126.00 171.00   0.50    0.08    --  114.00  68.00  64.84   90
 98  \w     75.00 105.00   0.50    0.08    --  114.00  68.00  64.84   60
 99  \w     91.00 153.00   0.50    0.08    --  121.75  50.00  60.00  124
100  \w    121.00 178.00   0.50    0.08    --  121.75  63.00  90.00  114
101  \w     78.00 137.00   0.50    0.08    --  121.75  45.00 -92.50  118
102  \w     83.00 166.00   0.50    0.08    --  121.75  50.00-120.00  166
103  \w     62.00 106.00   0.50    0.08    --  121.75 -96.00  77.06   88
104  \w    125.00 151.00   0.50    0.08    --  121.75 -37.00-150.00   52
105  \w     85.00 152.00   0.50    0.08    --  121.75  63.00 120.00  134
106  \w     85.00 113.00   0.50    0.08    --  121.75  63.00  90.00   56
107  \w     46.00 103.00   0.50    0.08    --  121.75 -91.00 -90.00  114
108  \w     72.00 114.00   0.50    0.08    --  121.75 -37.00-150.00   84
109  \w     35.00  66.00   0.50    0.08    --  121.75 -37.00-150.00   62
110  \w     83.00 174.00   0.50    0.08    --  121.75  68.00 139.36  182
111  \w     81.00 107.00   0.50    0.08    --  121.75  77.00 156.97   52
112  \w     84.00 112.00   0.50    0.08    --  121.75-126.00 175.41   56
113  \w     89.00 177.00   0.50    0.08    --  121.75  63.00-180.00  176
114  \w     95.00 120.00   0.50    0.08    --  121.75-135.00  59.47   50
115  \w    127.00 170.00   0.50    0.08    --  121.75  68.00-169.49   86
116  \w     83.00 116.00   0.50    0.08    --  121.75  68.00-169.49   66
117  \w    126.00 178.00   0.50    0.08    --  121.75  48.00 -13.46  104
118  \w    124.00 168.00   0.50    0.08    --  121.75  63.00  30.00   88
119  \w     70.00 161.00   0.50    0.08    --  121.75 -50.00  30.00  182
120  \w     62.00 108.00   0.50    0.08    --  121.75-106.00 160.75   92
121  \w     46.00 103.00   0.50    0.08    --  121.75 -91.00 -60.00  114
122  \w     92.00 119.00   0.50    0.08    --  121.75  48.00 -13.46   54
123  \w     88.00 143.00   0.50    0.08    --  121.75  63.00 -90.00  110
124  \w    131.00 162.00   0.50    0.08    --  121.75 -77.00-150.00   62
125  \w     54.00 118.00   0.50    0.08    --  121.75 -77.00-150.00  128
126  \w    123.00 161.00   0.50    0.08    --  121.75 -12.00-150.00   76
127  \w     86.00 112.00   0.50    0.08    --  121.75  63.00  30.00   52
128  \w     30.00  82.00   0.50    0.08    --  121.75 -12.00-150.00  104
129  \w     51.00 105.00   0.50    0.08    --  121.75 -91.00  30.00  108
130  \w     56.00 106.00   0.50    0.08    --  121.75 -98.00-161.13  100
131  \w     53.00  79.00   0.50    0.08    --  121.75 -91.00-180.00   52
132  \w     80.00 106.00   0.50    0.08    --  121.75 -91.00-150.00   52
133  \w     85.00 151.00   0.50    0.08    --  121.75  50.00 -30.00  132
134  \w     47.00  78.00   0.50    0.08    --  121.75 -91.00 120.00   62
135  \w     87.00 162.00   0.50    0.08    --  121.75  50.00 120.00  150
136  \w     46.00  75.00   0.50    0.08    --  121.75 -91.00-150.00   58
137  \w     80.00 107.00   0.50    0.08    --  121.75  77.00 -88.42   54
138  \w     82.00 177.00   0.50    0.08    --  121.75  48.00  12.71  190
139  \w     38.00 174.00   0.50    0.08    --  121.75 -37.00 -30.00  272
140  \w     49.00 106.00   0.50    0.08    --  121.75 -91.00   0.00  114
;
_diffrn_measurement_device 'four-circle diffractometer'
_diffrn_measurement_device_type 'SuperNova, Dual, Cu at home/near, HyPix'
_diffrn_measurement_method '\w scans'
_diffrn_orient_matrix_type 'CrysAlisPro convention (1999,Acta A55,543-557)'
_diffrn_orient_matrix_UB_11 -0.1164058000
_diffrn_orient_matrix_UB_12 -0.0534387000
_diffrn_orient_matrix_UB_13 -0.0875100000
_diffrn_orient_matrix_UB_21 -0.0816778000
_diffrn_orient_matrix_UB_22 -0.0486126000
_diffrn_orient_matrix_UB_23 0.0675653000
_diffrn_orient_matrix_UB_31 -0.0757969000
_diffrn_orient_matrix_UB_32 0.0848519000
_diffrn_orient_matrix_UB_33 -0.0038870000
_diffrn_radiation_monochromator mirror
_diffrn_radiation_probe x-ray
_diffrn_radiation_type 'Cu K\a'
_diffrn_radiation_wavelength 1.54184
_diffrn_reflns_av_R_equivalents 0.0506
_diffrn_reflns_av_unetI/netI 0.0304
_diffrn_reflns_Laue_measured_fraction_full 0.9996
_diffrn_reflns_Laue_measured_fraction_max 0.9855
_diffrn_reflns_limit_h_max 12
_diffrn_reflns_limit_h_min -12
_diffrn_reflns_limit_k_max 17
_diffrn_reflns_limit_k_min -17
_diffrn_reflns_limit_l_max 18
_diffrn_reflns_limit_l_min -18
_diffrn_reflns_number 47546
_diffrn_reflns_point_group_measured_fraction_full 0.9996
_diffrn_reflns_point_group_measured_fraction_max 0.9855
_diffrn_reflns_theta_full 67.6840
_diffrn_reflns_theta_max 77.69
_diffrn_reflns_theta_min 4.31
_diffrn_source 'micro-focus sealed X-ray tube'
_diffrn_source_type 'SuperNova (Cu) X-ray Source'
_exptl_absorpt_coefficient_mu 2.160
_exptl_absorpt_correction_T_max 0.472
_exptl_absorpt_correction_T_min 0.064
_exptl_absorpt_correction_type gaussian
_exptl_absorpt_process_details
;
CrysAlisPro 1.171.42.57a (Rigaku Oxford Diffraction, 2022)
Numerical absorption correction based on gaussian integration over
a multifaceted crystal model
Empirical absorption correction using spherical harmonics,
implemented in SCALE3 ABSPACK scaling algorithm.
;
_exptl_crystal_colour red
_exptl_crystal_colour_primary red
_exptl_crystal_density_diffrn 1.252
_exptl_crystal_description block
_exptl_crystal_F_000 802.474
_exptl_crystal_size_max 0.29
_exptl_crystal_size_mid 0.22
_exptl_crystal_size_min 0.17
_refine_diff_density_max 0.4346
_refine_diff_density_min -0.3622
_refine_diff_density_rms 0.0491
_refine_ls_d_res_high 0.7891
_refine_ls_d_res_low 10.2629
_refine_ls_goodness_of_fit_ref 1.0253
_refine_ls_hydrogen_treatment mixed
_refine_ls_matrix_type full
_refine_ls_number_constraints 86
_refine_ls_number_parameters 456
_refine_ls_number_reflns 8228
_refine_ls_number_restraints 24
_refine_ls_restrained_S_all 1.0237
_refine_ls_R_factor_all 0.0449
_refine_ls_R_factor_gt 0.0416
_refine_ls_shift/su_max -0.0003
_refine_ls_shift/su_mean 0.0000
_refine_ls_structure_factor_coef Fsqd
_refine_ls_weighting_details 'w=1/[\s^2^(Fo^2^)+(0.0665P)^2^+0.4219P] where P=(Fo^2^+2Fc^2^)/3'
_refine_ls_weighting_scheme calc
_refine_ls_wR_factor_gt 0.1125
_refine_ls_wR_factor_ref 0.1159
_reflns_Friedel_coverage 0.0
_reflns_limit_h_max 12
_reflns_limit_h_min -12
_reflns_limit_k_max 17
_reflns_limit_k_min -17
_reflns_limit_l_max 18
_reflns_limit_l_min 0
_reflns_number_gt 7384
_reflns_number_total 8228
_reflns_threshold_expression I>=2u(I)
_cod_data_source_file d5ce00025d2.cif
_cod_data_source_block exp_89_red1_abs1
_cod_depositor_comments 'Adding full bibliography for 7250152--7250159.cif.'
_cod_database_code 7250156
_chemical_oxdiff_formula 'C32 H48 S2 N2 F9 I1'
_chemical_oxdiff_usercomment '100K '
_olex2_refinement_description
;
1. Fixed Uiso
 At 1.2 times of:
  All C(H) groups, All C(H,H) groups
2. Restrained distances
 H21a-N21
 0.89 with sigma of 0.04
 H21b-N21
 0.89 with sigma of 0.04
 S11-C11 \\sim S11-C11A
 with sigma of 0.02
 S12-C12 \\sim S12-C12A
 with sigma of 0.02
 N11-C11 \\sim N11-C11A
 with sigma of 0.02
 N11-C12 \\sim N11-C12A
 with sigma of 0.04
 N12-C12 \\sim N12-C12A
 with sigma of 0.02
 S11-C12 \\sim S11-C12A
 with sigma of 0.04
 C11-C12 \\sim C11A-C12A
 with sigma of 0.02
 S12-C11 \\sim S12-C11A
 with sigma of 0.04
 N12-C11 \\sim N12-C11A
 with sigma of 0.04
 S21-C21A \\sim S21-C21
 with sigma of 0.02
 N21-C21A \\sim N21-C21
 with sigma of 0.02
3. Others
 Sof(C11A)=Sof(C12A)=1-FVAR(1)
 Sof(C11)=Sof(C12)=FVAR(1)
 Sof(C21)=1-FVAR(2)
 Sof(C21A)=FVAR(2)
4.a Ternary CH refined with riding coordinates:
 C33(H33), C38(H38), C51(H51), C56(H56), C61(H61), C66(H66)
4.b Secondary CH2 refined with riding coordinates:
 C31(H31a,H31b), C32(H32a,H32b), C34(H34a,H34b), C35(H35a,H35b), C36(H36a,
 H36b), C37(H37a,H37b), C39(H39a,H39b), C40(H40a,H40b), C52(H52a,H52b),
 C53(H53a,H53b), C54(H54a,H54b), C55(H55a,H55b), C57(H57a,H57b), C58(H58a,H58b),
  C62(H62a,H62b), C63(H63a,H63b), C64(H64a,H64b), C65(H65a,H65b), C67(H67a,
 H67b), C68(H68a,H68b), C69(H69a,H69b), C70(H70a,H70b), C59(H59a,H59b),
 C60(H60a,H60b)
;
_olex2_submission_special_instructions 'No special instructions were received'
_oxdiff_exptl_absorpt_empirical_details
;
Empirical correction (ABSPACK) includes:
- Absorption correction using spherical harmonics
- Frame scaling
;
_oxdiff_exptl_absorpt_empirical_full_max 1.321
_oxdiff_exptl_absorpt_empirical_full_min 0.805

loop_
_space_group_symop_id
_space_group_symop_operation_xyz
1 x,y,z
2 -x,-y,-z

loop_
_atom_site_label
_atom_site_type_symbol
_atom_site_fract_x
_atom_site_fract_y
_atom_site_fract_z
_atom_site_U_iso_or_equiv
_atom_site_adp_type
_atom_site_occupancy
_atom_site_refinement_flags_posn
_atom_site_refinement_flags_occupancy
_atom_site_disorder_group
S11 S 0.79263(5) 0.30078(4) 0.54229(3) 0.05426(13) Uani 1.000000 D . .
S12 S 0.50884(5) 0.29740(4) 0.71902(4) 0.05731(14) Uani 1.000000 D . .
N11 N 0.6064(2) 0.40781(10) 0.58857(12) 0.0469(3) Uani 1.000000 D . .
H11a H 0.555(3) 0.438(2) 0.6075(19) 0.076(8) Uiso 1.000000 . . .
H11b H 0.644(3) 0.4268(18) 0.5552(19) 0.061(7) Uiso 1.000000 . . .
N12 N 0.7085(2) 0.19844(11) 0.68270(13) 0.0511(4) Uani 1.000000 D . .
H12a H 0.762(3) 0.168(2) 0.668(2) 0.079(8) Uiso 1.000000 . . .
H12b H 0.674(3) 0.1800(19) 0.719(2) 0.068(8) Uiso 1.000000 . . .
C11 C 0.6752(4) 0.3327(2) 0.5975(2) 0.0345(9) Uiso 0.419(4) D P 1
C12 C 0.6308(4) 0.2692(2) 0.6702(2) 0.0345(9) Uiso 0.419(4) D P 1
C11A C 0.6030(3) 0.33063(18) 0.64018(18) 0.0350(7) Uiso 0.581(4) D P 2
C12A C 0.7055(2) 0.27126(17) 0.62436(17) 0.0332(6) Uiso 0.581(4) D P 2
S21 S 0.99773(5) -0.11233(3) 0.89418(3) 0.04360(11) Uani 1.000000 D . .
C21 C 1.0042(6) -0.0525(4) 0.9999(4) 0.033(2) Uiso 0.227(6) D P 2
H21a H 0.9804(18) 0.1218(12) 0.9324(12) 0.029(4) Uiso 1.000000 D . .
O31 O 0.65548(10) 0.59605(7) 0.70012(7) 0.0340(2) Uani 1.000000 . . .
O32 O 0.37328(10) 0.51667(7) 0.60569(7) 0.0339(2) Uani 1.000000 . . .
O33 O 0.19780(10) 0.39919(7) 0.44131(7) 0.0331(2) Uani 1.000000 . . .
C31 C 1.04545(16) 0.63449(13) 0.78498(12) 0.0448(3) Uani 1.000000 . . .
H31a H 1.06388(16) 0.68834(13) 0.83496(12) 0.0537(4) Uiso 1.000000 R . .
H31b H 1.10675(16) 0.58925(13) 0.81075(12) 0.0537(4) Uiso 1.000000 R . .
C32 C 0.89207(16) 0.58154(11) 0.76220(11) 0.0391(3) Uani 1.000000 . . .
H32a H 0.87585(16) 0.52324(11) 0.71786(11) 0.0469(4) Uiso 1.000000 R . .
H32b H 0.87079(16) 0.56051(11) 0.82207(11) 0.0469(4) Uiso 1.000000 R . .
C33 C 0.79618(14) 0.64768(10) 0.71641(10) 0.0335(3) Uani 1.000000 . . .
H33 H 0.81217(14) 0.70504(10) 0.76305(10) 0.0402(3) Uiso 1.000000 R . .
C34 C 0.55496(15) 0.65427(10) 0.67278(11) 0.0359(3) Uani 1.000000 . . .
H34a H 0.55024(15) 0.67374(10) 0.60717(11) 0.0431(3) Uiso 1.000000 R . .
H34b H 0.58187(15) 0.71355(10) 0.71734(11) 0.0431(3) Uiso 1.000000 R . .
C35 C 0.41493(15) 0.59745(11) 0.67548(11) 0.0377(3) Uani 1.000000 . . .
H35a H 0.34497(15) 0.63890(11) 0.66159(11) 0.0452(4) Uiso 1.000000 R . .
H35b H 0.42101(15) 0.57490(11) 0.74016(11) 0.0452(4) Uiso 1.000000 R . .
C36 C 0.23574(15) 0.46501(11) 0.60091(11) 0.0381(3) Uani 1.000000 . . .
H36a H 0.23038(15) 0.44897(11) 0.66596(11) 0.0457(4) Uiso 1.000000 R . .
H36b H 0.16716(15) 0.50574(11) 0.57599(11) 0.0457(4) Uiso 1.000000 R . .
C37 C 0.20150(16) 0.37382(11) 0.53596(10) 0.0371(3) Uani 1.000000 . . .
H37a H 0.10962(16) 0.33478(11) 0.53667(10) 0.0445(4) Uiso 1.000000 R . .
H37b H 0.27331(16) 0.33484(11) 0.55836(10) 0.0445(4) Uiso 1.000000 R . .
C38 C 0.17103(14) 0.31642(10) 0.37501(10) 0.0330(3) Uani 1.000000 . . .
H38 H 0.23417(14) 0.27209(10) 0.40298(10) 0.0396(3) Uiso 1.000000 R . .
C39 C 0.01891(15) 0.26133(11) 0.35000(11) 0.0390(3) Uani 1.000000 . . .
H39a H 0.00588(15) 0.20400(11) 0.30510(11) 0.0468(4) Uiso 1.000000 R . .
H39b H -0.00317(15) 0.23844(11) 0.40907(11) 0.0468(4) Uiso 1.000000 R . .
C40 C -0.08033(15) 0.32558(12) 0.30406(12) 0.0431(3) Uani 1.000000 . . .
H40a H -0.07328(15) 0.37987(12) 0.35100(12) 0.0517(4) Uiso 1.000000 R . .
H40b H -0.17773(15) 0.28772(12) 0.28606(12) 0.0517(4) Uiso 1.000000 R . .
O51 O 1.17658(11) 0.19890(7) 0.81387(7) 0.0380(2) Uani 1.000000 . . .
O52 O 1.06657(10) 0.31615(7) 0.92147(7) 0.0373(2) Uani 1.000000 . . .
O53 O 0.79126(11) 0.22042(8) 0.90368(7) 0.0385(2) Uani 1.000000 . . .
O54 O 0.59417(11) 0.05235(7) 0.81234(7) 0.0379(2) Uani 1.000000 . . .
O55 O 0.65541(10) -0.00804(7) 0.64412(7) 0.0355(2) Uani 1.000000 . . .
O56 O 0.94231(10) 0.08001(7) 0.68156(7) 0.0361(2) Uani 1.000000 . . .
C51 C 1.26347(15) 0.27853(11) 0.87829(10) 0.0381(3) Uani 1.000000 . . .
H51 H 1.34255(15) 0.30659(11) 0.85176(10) 0.0458(4) Uiso 1.000000 R . .
C52 C 1.32413(16) 0.23895(12) 0.97339(11) 0.0419(3) Uani 1.000000 . . .
H52a H 1.24729(16) 0.20843(12) 0.99981(11) 0.0503(4) Uiso 1.000000 R . .
H52b H 1.37579(16) 0.18890(12) 0.96275(11) 0.0503(4) Uiso 1.000000 R . .
C53 C 1.42313(17) 0.32060(14) 1.04529(12) 0.0482(4) Uani 1.000000 . . .
H53a H 1.45945(17) 0.29447(14) 1.10744(12) 0.0578(4) Uiso 1.000000 R . .
H53b H 1.50363(17) 0.34795(14) 1.02101(12) 0.0578(4) Uiso 1.000000 R . .
C54 C 1.34663(18) 0.39985(13) 1.06000(12) 0.0491(4) Uani 1.000000 . . .
H54a H 1.27136(18) 0.37369(13) 1.08962(12) 0.0589(5) Uiso 1.000000 R . .
H54b H 1.41277(18) 0.45326(13) 1.10445(12) 0.0589(5) Uiso 1.000000 R . .
C55 C 1.28335(18) 0.43896(12) 0.96469(12) 0.0455(4) Uani 1.000000 . . .
H55a H 1.35955(18) 0.47143(12) 0.93866(12) 0.0546(4) Uiso 1.000000 R . .
H55b H 1.22999(18) 0.48769(12) 0.97599(12) 0.0546(4) Uiso 1.000000 R . .
C56 C 1.18642(15) 0.35842(11) 0.89114(11) 0.0378(3) Uani 1.000000 . . .
H56 H 1.15480(15) 0.38582(11) 0.82817(11) 0.0454(4) Uiso 1.000000 R . .
C57 C 0.95237(16) 0.36223(11) 0.88860(11) 0.0407(3) Uani 1.000000 . . .
H57a H 0.91756(16) 0.35222(11) 0.81770(11) 0.0488(4) Uiso 1.000000 R . .
H57b H 0.98324(16) 0.43265(11) 0.90700(11) 0.0488(4) Uiso 1.000000 R . .
C58 C 0.83736(16) 0.32089(12) 0.93211(12) 0.0425(3) Uani 1.000000 . . .
H58a H 0.87198(16) 0.33129(12) 1.00299(12) 0.0510(4) Uiso 1.000000 R . .
H58b H 0.75836(16) 0.35401(12) 0.91054(12) 0.0510(4) Uiso 1.000000 R . .
C59 C 0.67635(17) 0.17973(13) 0.93826(12) 0.0446(3) Uani 1.000000 . . .
C60 C 0.63749(17) 0.07230(12) 0.91378(11) 0.0434(3) Uani 1.000000 . . .
C61 C 0.56416(16) -0.04877(11) 0.78214(11) 0.0396(3) Uani 1.000000 . . .
H61 H 0.64639(16) -0.07731(11) 0.81283(11) 0.0475(4) Uiso 1.000000 R . .
C62 C 0.43370(18) -0.10381(12) 0.80652(13) 0.0474(4) Uani 1.000000 . . .
H62a H 0.41749(18) -0.17328(12) 0.78525(13) 0.0569(4) Uiso 1.000000 R . .
H62b H 0.44883(18) -0.09779(12) 0.87694(13) 0.0569(4) Uiso 1.000000 R . .
C63 C 0.30532(17) -0.06393(13) 0.75746(13) 0.0479(4) Uani 1.000000 . . .
H63a H 0.22184(17) -0.10153(13) 0.77259(13) 0.0575(4) Uiso 1.000000 R . .
H63b H 0.31868(17) 0.00427(13) 0.78216(13) 0.0575(4) Uiso 1.000000 R . .
C64 C 0.28203(16) -0.06985(12) 0.64926(12) 0.0454(4) Uani 1.000000 . . .
H64a H 0.25966(16) -0.13858(12) 0.62394(12) 0.0544(4) Uiso 1.000000 R . .
H64b H 0.20123(16) -0.04092(12) 0.61907(12) 0.0544(4) Uiso 1.000000 R . .
C65 C 0.41135(15) -0.01690(11) 0.62258(11) 0.0395(3) Uani 1.000000 . . .
H65a H 0.39548(15) -0.02534(11) 0.55219(11) 0.0474(4) Uiso 1.000000 R . .
H65b H 0.42854(15) 0.05313(11) 0.64183(11) 0.0474(4) Uiso 1.000000 R . .
C66 C 0.53777(15) -0.05698(10) 0.67303(11) 0.0367(3) Uani 1.000000 . . .
H66 H 0.51912(15) -0.12707(10) 0.65057(11) 0.0440(4) Uiso 1.000000 R . .
C67 C 0.76100(16) -0.06189(11) 0.65220(13) 0.0441(3) Uani 1.000000 . . .
H67a H 0.79686(16) -0.07548(11) 0.71987(13) 0.0529(4) Uiso 1.000000 R . .
H67b H 0.72209(16) -0.12439(11) 0.61265(13) 0.0529(4) Uiso 1.000000 R . .
C68 C 0.87739(16) -0.00509(11) 0.61869(12) 0.0426(3) Uani 1.000000 . . .
H68a H 0.84001(16) 0.01270(11) 0.55272(12) 0.0511(4) Uiso 1.000000 R . .
H68b H 0.94716(16) -0.04496(11) 0.61749(12) 0.0511(4) Uiso 1.000000 R . .
C69 C 1.05871(16) 0.13341(11) 0.65436(11) 0.0396(3) Uani 1.000000 . . .
H69a H 1.13032(16) 0.09383(11) 0.65880(11) 0.0476(4) Uiso 1.000000 R . .
H69b H 1.02776(16) 0.14958(11) 0.58710(11) 0.0476(4) Uiso 1.000000 R . .
C70 C 1.11998(16) 0.22440(11) 0.71977(10) 0.0391(3) Uani 1.000000 . . .
H70a H 1.04663(16) 0.26153(11) 0.71958(10) 0.0470(4) Uiso 1.000000 R . .
H70b H 1.19433(16) 0.26528(11) 0.69750(10) 0.0470(4) Uiso 1.000000 R . .
N21 N 0.98407(15) 0.07574(12) 0.90446(11) 0.0453(3) Uani 1.000000 D . .
H21b H 0.985(3) 0.0695(17) 0.8441(16) 0.067(7) Uiso 1.000000 D . .
C21A C 1.00556(18) 0.00586(13) 1.05355(12) 0.0332(6) Uiso 0.773(6) D P 1
H59a H 0.59543(17) 0.20890(13) 0.90895(12) 0.0535(4) Uiso 1.000000 R . .
H59b H 0.70147(17) 0.19401(13) 1.00876(12) 0.0535(4) Uiso 1.000000 R . .
H60a H 0.71892(17) 0.04316(12) 0.94179(11) 0.0521(4) Uiso 1.000000 R . .
H60b H 0.56065(17) 0.04367(12) 0.94104(11) 0.0521(4) Uiso 1.000000 R . .

loop_
_atom_site_aniso_label
_atom_site_aniso_U_11
_atom_site_aniso_U_22
_atom_site_aniso_U_33
_atom_site_aniso_U_12
_atom_site_aniso_U_13
_atom_site_aniso_U_23
S11 0.0675(3) 0.0626(3) 0.0553(2) 0.0356(2) 0.0374(2) 0.0278(2)
S12 0.0554(3) 0.0752(3) 0.0636(3) 0.0349(2) 0.0359(2) 0.0376(2)
N11 0.0629(9) 0.0320(7) 0.0441(7) 0.0138(6) 0.0091(7) 0.0066(6)
N12 0.0645(10) 0.0336(7) 0.0464(8) 0.0136(7) -0.0021(7) 0.0071(6)
S21 0.0608(2) 0.03771(19) 0.03267(18) 0.01735(17) 0.00874(16) 0.00164(13)
O31 0.0318(5) 0.0330(5) 0.0363(5) 0.0055(4) 0.0086(4) 0.0040(4)
O32 0.0309(5) 0.0359(5) 0.0325(5) 0.0023(4) 0.0085(4) -0.0005(4)
O33 0.0367(5) 0.0296(4) 0.0304(5) 0.0030(4) 0.0079(4) 0.0013(4)
C31 0.0360(7) 0.0500(9) 0.0439(8) 0.0137(7) 0.0010(6) -0.0012(7)
C32 0.0390(7) 0.0429(8) 0.0354(7) 0.0128(6) 0.0073(6) 0.0057(6)
C33 0.0315(6) 0.0345(7) 0.0325(6) 0.0058(5) 0.0067(5) 0.0003(5)
C34 0.0335(7) 0.0337(7) 0.0386(7) 0.0070(5) 0.0069(5) 0.0002(5)
C35 0.0340(7) 0.0393(7) 0.0372(7) 0.0044(6) 0.0087(5) -0.0043(6)
C36 0.0340(7) 0.0415(7) 0.0359(7) -0.0008(6) 0.0115(5) -0.0002(6)
C37 0.0387(7) 0.0367(7) 0.0327(7) 0.0004(6) 0.0097(5) 0.0036(5)
C38 0.0327(6) 0.0282(6) 0.0360(7) 0.0038(5) 0.0082(5) 0.0002(5)
C39 0.0345(7) 0.0353(7) 0.0430(8) 0.0000(6) 0.0099(6) -0.0040(6)
C40 0.0307(7) 0.0455(8) 0.0490(8) 0.0047(6) 0.0078(6) -0.0069(7)
O51 0.0380(5) 0.0394(5) 0.0332(5) 0.0031(4) 0.0073(4) 0.0047(4)
O52 0.0328(5) 0.0383(5) 0.0403(5) 0.0063(4) 0.0096(4) 0.0096(4)
O53 0.0354(5) 0.0397(5) 0.0393(5) 0.0047(4) 0.0110(4) 0.0009(4)
O54 0.0360(5) 0.0377(5) 0.0353(5) 0.0013(4) 0.0067(4) 0.0044(4)
O55 0.0309(5) 0.0332(5) 0.0414(5) 0.0069(4) 0.0078(4) 0.0055(4)
O56 0.0340(5) 0.0357(5) 0.0359(5) 0.0025(4) 0.0087(4) 0.0029(4)
C51 0.0334(7) 0.0421(8) 0.0355(7) -0.0000(6) 0.0096(5) 0.0030(6)
C52 0.0347(7) 0.0502(8) 0.0382(7) 0.0073(6) 0.0067(6) 0.0045(6)
C53 0.0368(8) 0.0626(10) 0.0396(8) 0.0066(7) 0.0041(6) 0.0015(7)
C54 0.0430(8) 0.0578(10) 0.0401(8) 0.0040(7) 0.0062(6) -0.0042(7)
C55 0.0440(8) 0.0431(8) 0.0448(8) -0.0000(7) 0.0114(7) -0.0012(6)
C56 0.0369(7) 0.0374(7) 0.0357(7) 0.0006(6) 0.0091(6) 0.0065(6)
C57 0.0375(7) 0.0352(7) 0.0443(8) 0.0069(6) 0.0033(6) 0.0034(6)
C58 0.0370(7) 0.0434(8) 0.0446(8) 0.0088(6) 0.0076(6) -0.0031(6)
C59 0.0374(7) 0.0547(9) 0.0398(8) 0.0035(7) 0.0126(6) -0.0014(7)
C60 0.0390(7) 0.0517(9) 0.0354(7) -0.0008(6) 0.0106(6) 0.0051(6)
C61 0.0372(7) 0.0363(7) 0.0421(8) 0.0048(6) 0.0072(6) 0.0084(6)
C62 0.0484(9) 0.0408(8) 0.0491(9) -0.0018(7) 0.0146(7) 0.0066(7)
C63 0.0376(8) 0.0475(9) 0.0553(9) -0.0023(7) 0.0156(7) 0.0008(7)
C64 0.0327(7) 0.0458(8) 0.0529(9) 0.0035(6) 0.0079(6) -0.0018(7)
C65 0.0325(7) 0.0412(7) 0.0409(7) 0.0068(6) 0.0046(6) 0.0026(6)
C66 0.0318(7) 0.0327(7) 0.0421(7) 0.0036(5) 0.0065(6) 0.0044(5)
C67 0.0338(7) 0.0342(7) 0.0615(10) 0.0076(6) 0.0085(7) 0.0031(7)
C68 0.0359(7) 0.0402(8) 0.0489(8) 0.0074(6) 0.0083(6) -0.0047(6)
C69 0.0355(7) 0.0452(8) 0.0379(7) 0.0040(6) 0.0128(6) 0.0042(6)
C70 0.0376(7) 0.0425(8) 0.0344(7) 0.0016(6) 0.0095(6) 0.0074(6)
N21 0.0481(8) 0.0442(8) 0.0451(8) 0.0092(6) 0.0145(6) 0.0172(6)

loop_
_atom_type_symbol
_atom_type_scat_dispersion_real
_atom_type_scat_dispersion_imag
_atom_type_scat_Cromer_Mann_a1
_atom_type_scat_Cromer_Mann_a2
_atom_type_scat_Cromer_Mann_a3
_atom_type_scat_Cromer_Mann_a4
_atom_type_scat_Cromer_Mann_b1
_atom_type_scat_Cromer_Mann_b2
_atom_type_scat_Cromer_Mann_b3
_atom_type_scat_Cromer_Mann_b4
_atom_type_scat_Cromer_Mann_c
_atom_type_scat_source
_atom_type_scat_dispersion_source
C 0.01788 0.00908 2.31000 1.02000 1.58860 0.86500 20.84390 10.20750 0.56870 51.65120 0.21560 'International Tables Volume C Table 6.1.1.4 (pp. 500-502)' 'Brennan, Cowan, Rev. Sci. Instrum., 1992, 63, 850'
H 0.00000 0.00000 0.49300 0.32291 0.14019 0.04081 10.51090 26.12570 3.14236 57.79970 0.00304 'International Tables Volume C Table 6.1.1.4 (pp. 500-502)' 'Brennan, Cowan, Rev. Sci. Instrum., 1992, 63, 850'
N 0.03110 0.01806 12.21260 3.13220 2.01250 1.16630 0.00570 9.89330 28.99750 0.58260 -11.52900 'International Tables Volume C Table 6.1.1.4 (pp. 500-502)' 'Brennan, Cowan, Rev. Sci. Instrum., 1992, 63, 850'
O 0.04960 0.03234 3.04850 2.28680 1.54630 0.86700 13.27710 5.70110 0.32390 32.90890 0.25080 'International Tables Volume C Table 6.1.1.4 (pp. 500-502)' 'Brennan, Cowan, Rev. Sci. Instrum., 1992, 63, 850'
S 0.33376 0.55840 6.90530 5.20340 1.43790 1.58630 1.46790 22.21510 0.25360 56.17200 0.86690 'International Tables Volume C Table 6.1.1.4 (pp. 500-502)' 'Brennan, Cowan, Rev. Sci. Instrum., 1992, 63, 850'

loop_
_exptl_crystal_face_index_h
_exptl_crystal_face_index_k
_exptl_crystal_face_index_l
_exptl_crystal_face_perp_dist
2 7 -5 0.1108
-6 5 4 0.1072
-5 -3 6 0.0979
-4 -6 6 0.0983
5 -7 -2 0.0708
6 -3 -5 0.0726
-3 8 5 0.1036
-4 8 1 0.1063
1 -6 -7 0.0826
4 -8 -2 0.0751
5 -5 4 0.0885
-4 3 -5 0.1480
2 2 7 0.1347
-6 -3 3 0.1236
5 5 -2 0.1314
-4 5 7 0.1039
0 -4 8 0.1009
3 -4 -8 0.0570
-2 6 -6 0.1139
-2 -5 -5 0.0963
0 8 4 0.1152

loop_
_geom_angle_atom_site_label_1
_geom_angle_atom_site_label_2
_geom_angle_atom_site_label_3
_geom_angle
_geom_angle_site_symmetry_1
_geom_angle_site_symmetry_3
_geom_angle_publ_flag
C12A S11 C11 35.25(14) . . ?
C11A S12 C12 35.75(14) . . ?
H11b N11 H11a 121(3) . . ?
C11 N11 H11a 149.4(19) . . ?
C11 N11 H11b 89(2) . . ?
C11A N11 H11a 103.1(18) . . ?
C11A N11 H11b 135(2) . . ?
C11A N11 C11 46.70(18) . . ?
C11 H11b N11 63.3(18) . . ?
H12b N12 H12a 118(3) . . ?
C12 N12 H12a 153(2) . . ?
C12 N12 H12b 88(2) . . ?
C12A N12 H12a 104(2) . . ?
C12A N12 H12b 137(2) . . ?
C12A N12 C12 48.96(18) . . ?
C12 H12b N12 63.2(19) . . ?
N11 C11 S11 132.7(2) . . ?
H11b C11 S11 104.6(10) . . ?
H11b C11 N11 28.1(9) . . ?
C12 C11 S11 118.7(3) . . ?
C12 C11 N11 108.7(3) . . ?
C12 C11 H11b 136.7(10) . . ?
N12 C12 S12 134.3(3) . . ?
H12b C12 S12 105.9(10) . . ?
H12b C12 N12 28.4(10) . . ?
C11 C12 S12 118.3(3) . . ?
C11 C12 N12 107.4(3) . . ?
C11 C12 H12b 135.7(10) . . ?
N11 C11A S12 129.42(19) . . ?
C12A C11A S12 119.67(18) . . ?
C12A C11A N11 110.9(2) . . ?
N12 C12A S11 130.44(19) . . ?
C11A C12A S11 119.68(18) . . ?
C11A C12A N12 109.9(2) . . ?
C21A S21 C21 35.4(2) 2_757 . ?
C21 C21 S21 118.3(6) 2_757 . ?
H21a C21 S21 104.7(8) 2_757 . ?
N21 C21 S21 136.3(4) 2_757 . ?
N21 C21 H21a 31.7(7) 2_757 2_757 ?
N21 H21a C21 74.6(13) . 2_757 ?
C34 O31 C33 113.76(10) . . ?
C36 O32 C35 110.67(10) . . ?
C38 O33 C37 112.41(10) . . ?
H31b C31 H31a 108.0 . . ?
C32 C31 H31a 109.34(8) . . ?
C32 C31 H31b 109.34(8) . . ?
C40 C31 H31a 109.34(9) 2_666 . ?
C40 C31 H31b 109.34(8) 2_666 . ?
C40 C31 C32 111.45(13) 2_666 . ?
H32a C32 C31 109.61(8) . . ?
H32b C32 C31 109.61(8) . . ?
H32b C32 H32a 108.1 . . ?
C33 C32 C31 110.25(13) . . ?
C33 C32 H32a 109.61(8) . . ?
C33 C32 H32b 109.61(8) . . ?
C32 C33 O31 107.77(11) . . ?
H33 C33 O31 108.31(7) . . ?
H33 C33 C32 108.31(8) . . ?
C38 C33 O31 113.10(11) 2_666 . ?
C38 C33 C32 110.91(12) 2_666 . ?
C38 C33 H33 108.31(7) 2_666 . ?
H34a C34 O31 109.90(7) . . ?
H34b C34 O31 109.90(7) . . ?
H34b C34 H34a 108.3 . . ?
C35 C34 O31 108.91(12) . . ?
C35 C34 H34a 109.90(8) . . ?
C35 C34 H34b 109.90(8) . . ?
C34 C35 O32 109.01(11) . . ?
H35a C35 O32 109.88(7) . . ?
H35a C35 C34 109.88(8) . . ?
H35b C35 O32 109.88(7) . . ?
H35b C35 C34 109.88(8) . . ?
H35b C35 H35a 108.3 . . ?
H36a C36 O32 109.78(7) . . ?
H36b C36 O32 109.78(8) . . ?
H36b C36 H36a 108.2 . . ?
C37 C36 O32 109.48(12) . . ?
C37 C36 H36a 109.78(8) . . ?
C37 C36 H36b 109.78(8) . . ?
C36 C37 O33 108.56(11) . . ?
H37a C37 O33 109.98(7) . . ?
H37a C37 C36 109.98(8) . . ?
H37b C37 O33 109.98(8) . . ?
H37b C37 C36 109.98(8) . . ?
H37b C37 H37a 108.4 . . ?
C33 C38 O33 107.33(10) 2_666 . ?
H38 C38 O33 109.32(7) . . ?
H38 C38 C33 109.32(7) . 2_666 ?
C39 C38 O33 112.38(11) . . ?
C39 C38 C33 109.12(12) . 2_666 ?
C39 C38 H38 109.32(8) . . ?
H39a C39 C38 109.47(8) . . ?
H39b C39 C38 109.47(8) . . ?
H39b C39 H39a 108.1 . . ?
C40 C39 C38 110.87(12) . . ?
C40 C39 H39a 109.47(8) . . ?
C40 C39 H39b 109.47(8) . . ?
C39 C40 C31 110.89(13) . 2_666 ?
H40a C40 C31 109.46(9) . 2_666 ?
H40a C40 C39 109.46(8) . . ?
H40b C40 C31 109.46(8) . 2_666 ?
H40b C40 C39 109.46(8) . . ?
H40b C40 H40a 108.1 . . ?
C70 O51 C51 113.65(11) . . ?
C57 O52 C56 113.00(11) . . ?
C59 O53 C58 111.32(12) . . ?
C61 O54 C60 113.33(11) . . ?
C67 O55 C66 113.51(11) . . ?
C69 O56 C68 111.08(11) . . ?
H51 C51 O51 108.16(7) . . ?
C52 C51 O51 107.51(12) . . ?
C52 C51 H51 108.16(8) . . ?
C56 C51 O51 112.97(12) . . ?
C56 C51 H51 108.16(7) . . ?
C56 C51 C52 111.74(12) . . ?
H52a C52 C51 109.60(8) . . ?
H52b C52 C51 109.60(9) . . ?
H52b C52 H52a 108.1 . . ?
C53 C52 C51 110.29(13) . . ?
C53 C52 H52a 109.60(9) . . ?
C53 C52 H52b 109.60(9) . . ?
H53a C53 C52 109.59(9) . . ?
H53b C53 C52 109.59(9) . . ?
H53b C53 H53a 108.1 . . ?
C54 C53 C52 110.32(13) . . ?
C54 C53 H53a 109.59(9) . . ?
C54 C53 H53b 109.59(10) . . ?
H54a C54 C53 109.41(10) . . ?
H54b C54 C53 109.41(9) . . ?
H54b C54 H54a 108.0 . . ?
C55 C54 C53 111.12(14) . . ?
C55 C54 H54a 109.41(9) . . ?
C55 C54 H54b 109.41(9) . . ?
H55a C55 C54 109.28(9) . . ?
H55b C55 C54 109.28(9) . . ?
H55b C55 H55a 107.9 . . ?
C56 C55 C54 111.70(13) . . ?
C56 C55 H55a 109.28(8) . . ?
C56 C55 H55b 109.28(9) . . ?
C51 C56 O52 107.95(11) . . ?
C55 C56 O52 111.17(12) . . ?
C55 C56 C51 110.22(13) . . ?
H56 C56 O52 109.15(7) . . ?
H56 C56 C51 109.15(8) . . ?
H56 C56 C55 109.15(8) . . ?
H57a C57 O52 109.76(8) . . ?
H57b C57 O52 109.76(7) . . ?
H57b C57 H57a 108.2 . . ?
C58 C57 O52 109.55(12) . . ?
C58 C57 H57a 109.76(8) . . ?
C58 C57 H57b 109.76(8) . . ?
C57 C58 O53 109.54(12) . . ?
H58a C58 O53 109.77(8) . . ?
H58a C58 C57 109.77(8) . . ?
H58b C58 O53 109.77(8) . . ?
H58b C58 C57 109.77(8) . . ?
H58b C58 H58a 108.2 . . ?
C60 C59 O53 110.00(13) . . ?
H59a C59 O53 109.66(8) . . ?
H59a C59 C60 109.66(9) . . ?
H59b C59 O53 109.66(8) . . ?
H59b C59 C60 109.66(9) . . ?
H59b C59 H59a 108.2 . . ?
C59 C60 O54 109.38(13) . . ?
H60a C60 O54 109.80(8) . . ?
H60a C60 C59 109.80(9) . . ?
H60b C60 O54 109.80(7) . . ?
H60b C60 C59 109.80(8) . . ?
H60b C60 H60a 108.2 . . ?
H61 C61 O54 109.71(7) . . ?
C62 C61 O54 112.13(13) . . ?
C62 C61 H61 109.71(9) . . ?
C66 C61 O54 106.74(11) . . ?
C66 C61 H61 109.71(8) . . ?
C66 C61 C62 108.78(12) . . ?
H62a C62 C61 109.49(9) . . ?
H62b C62 C61 109.49(9) . . ?
H62b C62 H62a 108.1 . . ?
C63 C62 C61 110.77(13) . . ?
C63 C62 H62a 109.49(9) . . ?
C63 C62 H62b 109.49(9) . . ?
H63a C63 C62 109.54(8) . . ?
H63b C63 C62 109.54(9) . . ?
H63b C63 H63a 108.1 . . ?
C64 C63 C62 110.54(14) . . ?
C64 C63 H63a 109.54(8) . . ?
C64 C63 H63b 109.54(9) . . ?
H64a C64 C63 109.34(9) . . ?
H64b C64 C63 109.34(9) . . ?
H64b C64 H64a 108.0 . . ?
C65 C64 C63 111.44(13) . . ?
C65 C64 H64a 109.34(9) . . ?
C65 C64 H64b 109.34(9) . . ?
H65a C65 C64 109.71(9) . . ?
H65b C65 C64 109.71(9) . . ?
H65b C65 H65a 108.2 . . ?
C66 C65 C64 109.78(13) . . ?
C66 C65 H65a 109.71(8) . . ?
C66 C65 H65b 109.71(8) . . ?
C61 C66 O55 112.37(11) . . ?
C65 C66 O55 108.22(11) . . ?
C65 C66 C61 111.87(13) . . ?
H66 C66 O55 108.08(7) . . ?
H66 C66 C61 108.08(8) . . ?
H66 C66 C65 108.08(8) . . ?
H67a C67 O55 109.86(9) . . ?
H67b C67 O55 109.86(8) . . ?
H67b C67 H67a 108.3 . . ?
C68 C67 O55 109.11(12) . . ?
C68 C67 H67a 109.86(9) . . ?
C68 C67 H67b 109.86(9) . . ?
C67 C68 O56 109.70(13) . . ?
H68a C68 O56 109.73(8) . . ?
H68a C68 C67 109.73(9) . . ?
H68b C68 O56 109.73(7) . . ?
H68b C68 C67 109.73(8) . . ?
H68b C68 H68a 108.2 . . ?
H69a C69 O56 109.83(8) . . ?
H69b C69 O56 109.83(7) . . ?
H69b C69 H69a 108.3 . . ?
C70 C69 O56 109.26(12) . . ?
C70 C69 H69a 109.83(9) . . ?
C70 C69 H69b 109.83(8) . . ?
C69 C70 O51 108.48(12) . . ?
H70a C70 O51 110.00(8) . . ?
H70a C70 C69 110.00(8) . . ?
H70b C70 O51 110.00(7) . . ?
H70b C70 C69 110.00(8) . . ?
H70b C70 H70a 108.4 . . ?
H21a N21 C21 73.8(13) . 2_757 ?
H21b N21 C21 159.1(16) . 2_757 ?
H21b N21 H21a 127(2) . . ?
C21A N21 C21 47.7(3) 2_757 2_757 ?
C21A N21 H21a 121.4(13) 2_757 . ?
C21A N21 H21b 111.7(16) 2_757 . ?
N21 C21A S21 126.80(14) 2_757 2_757 ?
C21A C21A S21 120.74(17) 2_757 2_757 ?
C21A C21A N21 112.45(19) 2_757 2_757 ?

loop_
_geom_bond_atom_site_label_1
_geom_bond_atom_site_label_2
_geom_bond_distance
_geom_bond_site_symmetry_2
_geom_bond_publ_flag
S11 C11 1.721(3) . ?
S11 C12A 1.680(2) . ?
S12 C12 1.684(3) . ?
S12 C11A 1.698(2) . ?
N11 H11a 0.83(3) . ?
N11 H11b 0.72(3) . ?
N11 C11 1.370(4) . ?
N11 C11A 1.342(3) . ?
H11b C11 1.53(2) . ?
N12 H12a 0.82(3) . ?
N12 H12b 0.73(3) . ?
N12 C12 1.377(4) . ?
N12 C12A 1.352(3) . ?
H12b C12 1.54(3) . ?
C11 C12 1.509(5) . ?
C11A C12A 1.515(3) . ?
S21 C21 1.709(6) . ?
S21 C21A 1.6760(18) 2_757 ?
C21 C21 1.503(12) 2_757 ?
C21 H21a 1.408(18) 2_757 ?
C21 N21 1.414(6) 2_757 ?
H21a N21 0.770(16) . ?
O31 C33 1.4257(16) . ?
O31 C34 1.4157(17) . ?
O32 C35 1.4227(17) . ?
O32 C36 1.4270(16) . ?
O33 C37 1.4220(17) . ?
O33 C38 1.4281(16) . ?
C31 H31a 0.9900 . ?
C31 H31b 0.9900 . ?
C31 C32 1.533(2) . ?
C31 C40 1.524(2) 2_666 ?
C32 H32a 0.9900 . ?
C32 H32b 0.9900 . ?
C32 C33 1.519(2) . ?
C33 H33 1.0000 . ?
C33 C38 1.5287(19) 2_666 ?
C34 H34a 0.9900 . ?
C34 H34b 0.9900 . ?
C34 C35 1.5017(19) . ?
C35 H35a 0.9900 . ?
C35 H35b 0.9900 . ?
C36 H36a 0.9900 . ?
C36 H36b 0.9900 . ?
C36 C37 1.500(2) . ?
C37 H37a 0.9900 . ?
C37 H37b 0.9900 . ?
C38 H38 1.0000 . ?
C38 C39 1.5294(19) . ?
C39 H39a 0.9900 . ?
C39 H39b 0.9900 . ?
C39 C40 1.522(2) . ?
C40 H40a 0.9900 . ?
C40 H40b 0.9900 . ?
O51 C51 1.4252(17) . ?
O51 C70 1.4189(17) . ?
O52 C56 1.4317(17) . ?
O52 C57 1.4179(18) . ?
O53 C58 1.4187(18) . ?
O53 C59 1.4183(18) . ?
O54 C60 1.4210(18) . ?
O54 C61 1.4328(18) . ?
O55 C66 1.4297(17) . ?
O55 C67 1.4128(18) . ?
O56 C68 1.4216(17) . ?
O56 C69 1.4290(17) . ?
C51 H51 1.0000 . ?
C51 C52 1.523(2) . ?
C51 C56 1.527(2) . ?
C52 H52a 0.9900 . ?
C52 H52b 0.9900 . ?
C52 C53 1.533(2) . ?
C53 H53a 0.9900 . ?
C53 H53b 0.9900 . ?
C53 C54 1.522(3) . ?
C54 H54a 0.9900 . ?
C54 H54b 0.9900 . ?
C54 C55 1.529(2) . ?
C55 H55a 0.9900 . ?
C55 H55b 0.9900 . ?
C55 C56 1.528(2) . ?
C56 H56 1.0000 . ?
C57 H57a 0.9900 . ?
C57 H57b 0.9900 . ?
C57 C58 1.501(2) . ?
C58 H58a 0.9900 . ?
C58 H58b 0.9900 . ?
C59 C60 1.501(2) . ?
C59 H59a 0.9900 . ?
C59 H59b 0.9900 . ?
C60 H60a 0.9900 . ?
C60 H60b 0.9900 . ?
C61 H61 1.0000 . ?
C61 C62 1.533(2) . ?
C61 C66 1.530(2) . ?
C62 H62a 0.9900 . ?
C62 H62b 0.9900 . ?
C62 C63 1.528(3) . ?
C63 H63a 0.9900 . ?
C63 H63b 0.9900 . ?
C63 C64 1.521(2) . ?
C64 H64a 0.9900 . ?
C64 H64b 0.9900 . ?
C64 C65 1.530(2) . ?
C65 H65a 0.9900 . ?
C65 H65b 0.9900 . ?
C65 C66 1.519(2) . ?
C66 H66 1.0000 . ?
C67 H67a 0.9900 . ?
C67 H67b 0.9900 . ?
C67 C68 1.496(2) . ?
C68 H68a 0.9900 . ?
C68 H68b 0.9900 . ?
C69 H69a 0.9900 . ?
C69 H69b 0.9900 . ?
C69 C70 1.498(2) . ?
C70 H70a 0.9900 . ?
C70 H70b 0.9900 . ?
N21 H21b 0.88(2) . ?
N21 C21A 1.330(2) 2_757 ?
C21A C21A 1.529(3) 2_757 ?

loop_
_geom_torsion_atom_site_label_1
_geom_torsion_atom_site_label_2
_geom_torsion_atom_site_label_3
_geom_torsion_atom_site_label_4
_geom_torsion
_geom_torsion_site_symmetry_1
_geom_torsion_site_symmetry_2
_geom_torsion_site_symmetry_3
_geom_torsion_site_symmetry_4
_geom_torsion_publ_flag
S11 C11 N11 C11A 176.9(5) . . . . ?
S11 C11 C12 S12 -176.48(19) . . . . ?
S11 C11 C12 N12 5.0(2) . . . . ?
S11 C12A N12 C12 -177.9(4) . . . . ?
S11 C12A C11A S12 176.90(14) . . . . ?
S11 C12A C11A N11 -5.60(19) . . . . ?
S12 C12 N12 C12A -180.0(5) . . . . ?
S12 C12 C11 N11 2.7(3) . . . . ?
S12 C11A N11 C11 178.7(4) . . . . ?
S12 C11A C12A N12 -2.39(19) . . . . ?
N11 C11 C12 N12 -175.9(2) . . . . ?
N11 C11A C12A N12 175.11(19) . . . . ?
S21 C21 C21 S21 -180.0(5) . . 2_757 2_757 ?
S21 C21 C21 N21 -0.2(4) . . 2_757 . ?
S21 C21 N21 C21A 179.9(8) . . 2_757 . ?
S21 C21A N21 C21 -179.6(4) . 2_757 . 2_757 ?
S21 C21A C21A S21 180.00(14) . 2_757 . 2_757 ?
S21 C21A C21A N21 -0.65(14) . 2_757 . 2_757 ?
C21 C21 N21 C21A 0.3(4) . 2_757 . 2_757 ?
C21 N21 C21A C21A 0.3(4) . 2_757 . 2_757 ?
O31 C33 C32 C31 -177.90(11) . . . . ?
O31 C33 C38 O33 -58.56(12) . . 2_666 2_666 ?
O31 C33 C38 C39 179.42(11) . . 2_666 2_666 ?
O31 C34 C35 O32 -64.03(12) . . . . ?
O32 C36 C37 O33 -64.53(12) . . . . ?
O33 C38 C33 C32 -62.65(12) . . 2_666 2_666 ?
O33 C38 C39 C40 60.33(13) . . . . ?
C31 C32 C33 C38 57.80(13) . . . 2_666 ?
C31 C40 C39 C38 56.81(13) 2_666 . . . ?
C32 C33 C38 C39 -59.38(12) . . 2_666 2_666 ?
C33 C38 C39 C40 -58.59(12) 2_666 . . . ?
O51 C51 C52 C53 178.04(12) . . . . ?
O51 C51 C56 O52 55.57(12) . . . . ?
O51 C51 C56 C55 177.16(12) . . . . ?
O51 C70 C69 O56 65.55(12) . . . . ?
O52 C56 C51 C52 -65.82(12) . . . . ?
O52 C56 C55 C54 65.05(14) . . . . ?
O52 C57 C58 O53 -60.78(13) . . . . ?
O53 C59 C60 O54 -62.50(13) . . . . ?
O54 C61 C62 C63 59.88(14) . . . . ?
O54 C61 C66 O55 59.32(12) . . . . ?
O54 C61 C66 C65 -62.65(12) . . . . ?
O55 C66 C61 C62 -179.50(13) . . . . ?
O55 C66 C65 C64 178.20(12) . . . . ?
O55 C67 C68 O56 65.40(14) . . . . ?
C51 C52 C53 C54 57.39(14) . . . . ?
C51 C56 C55 C54 -54.62(13) . . . . ?
C52 C53 C54 C55 -56.73(15) . . . . ?
C53 C54 C55 C56 55.86(15) . . . . ?
C61 C62 C63 C64 57.64(15) . . . . ?
C61 C66 C65 C64 -57.48(13) . . . . ?
C62 C63 C64 C65 -56.37(14) . . . . ?
C63 C64 C65 C66 55.86(15) . . . . ?
N21 C21A C21A N21 -180.0(2) . 2_757 . 2_757 ?

loop_
_restr_distance_atom_site_label_1
_restr_distance_atom_site_label_2
_restr_distance_site_symmetry_2
_restr_distance_target
_restr_distance_target_weight_param
_restr_distance_diff
H21a N21 1 0.8900 0.0400 0.1201
H21b N21 1 0.8900 0.0400 0.0108

loop_
_restr_equal_distance_atom_site_label_1
_restr_equal_distance_atom_site_label_2
_restr_equal_distance_site_symmetry_2
_restr_equal_distance_class_id
S11 C11 1 1
S11 C12 1 6
S11 C11A 1 1
S11 C12A 1 6
S12 C11 1 8
S12 C12 1 2
S12 C11A 1 8
S12 C12A 1 2
N11 C11 1 3
N11 C12 1 4
N11 C11A 1 3
N11 C12A 1 4
N12 C11 1 9
N12 C12 1 5
N12 C11A 1 9
N12 C12A 1 5
C11 C12 1 7
C11A C12A 1 7
S21 C21 1 10
S21 C21A 1 10
N21 C21 1 11
N21 C21A 1 11

loop_
_restr_equal_distance_class_class_id
_restr_equal_distance_class_target_weight_param
_restr_equal_distance_class_average
_restr_equal_distance_class_esd
_restr_equal_distance_class_diff_max
1 0.0200 2.2424 0.5212 0.5212
2 0.0200 2.2313 0.5476 0.5476
3 0.0200 1.3562 0.0142 0.0142
4 0.0400 2.3475 0.0069 0.0069
5 0.0200 1.3643 0.0124 0.0124
6 0.0400 2.2303 0.5503 0.5503
7 0.0200 1.5119 0.0029 0.0029
8 0.0400 2.2201 0.5224 0.5224
9 0.0400 2.3377 0.0106 0.0106
10 0.0200 2.2480 0.5388 0.5388
11 0.0200 2.3502 0.0287 0.0287

loop_
_exptl_oxdiff_crystal_face_indexfrac_h
_exptl_oxdiff_crystal_face_indexfrac_k
_exptl_oxdiff_crystal_face_indexfrac_l
_exptl_oxdiff_crystal_face_x
_exptl_oxdiff_crystal_face_y
_exptl_oxdiff_crystal_face_z
2.2405 7.1403 -4.9678 -0.2076 -0.8658 0.4554
-6.0308 4.8489 3.6828 0.1206 0.5057 0.8542
-5.0687 -3.0828 5.9769 0.2317 0.9677 0.0994
-3.5088 -5.7411 5.5895 0.2261 0.9433 -0.2429
5.1914 -6.9160 -2.0664 -0.0539 -0.2274 -0.9723
6.2935 -2.5626 -4.8486 -0.1714 -0.7171 -0.6756
-2.5107 7.8904 4.5098 -0.5240 0.1262 0.8423
-4.1384 8.1243 0.9940 -0.0394 0.0102 0.9992
0.5527 -5.9637 -6.5683 0.8292 -0.1990 -0.5224
3.6017 -8.3074 -2.4964 0.2431 -0.0590 -0.9682
4.5299 -5.1390 3.8637 -0.5908 0.1409 -0.7944
-4.0565 3.0874 -5.4579 0.7848 -0.1875 0.5907
2.1187 1.7135 7.2380 -0.9716 0.2327 -0.0433
-5.8611 -2.5246 2.5581 0.5933 0.7743 0.2201
4.6571 5.1108 -2.3917 -0.6059 -0.7904 0.0900
-3.8201 5.2718 7.1008 -0.4584 0.5355 0.7093
0.4952 -3.6112 8.4234 -0.6018 0.7042 -0.3767
3.4139 -4.1857 -8.0230 0.5284 -0.6174 -0.5827
-2.2218 6.2388 -5.9955 0.4499 -0.5269 0.7211
-1.9466 -5.3363 -5.0691 0.9554 0.0759 -0.2855
-0.4929 7.8250 4.1750 -0.7261 -0.0580 0.6851
